data_7237370
loop_
_publ_author_name
'Jiang, Dongmei'
'Yang, Xiaoping'
'Zheng, Xiaohui'
'Bo, Le'
'Zhu, Ting'
'Chen, Hongfen'
'Zhang, Lijie'
'Huang, Shaoming'

_publ_section_title
;
 Self-assembly of luminescent 12-metal Zn--Ln planar nanoclusters with
 sensing properties towards nitro explosives
;
_journal_issue 31
_journal_name_full 'Journal of Materials Chemistry C'
_journal_page_first 8513
_journal_paper_doi 10.1039/C8TC02426J
_journal_volume 6
_journal_year 2018
_chemical_formula_sum 'C103 H110 N4 O57.5 Sm6 Zn6'
_chemical_formula_weight 3618.27
_chemical_name_systematic Cluster-3
_chemical_properties_physical Heat-sensitive
_space_group_IT_number 14
_space_group_name_Hall '-P 2yn'
_space_group_name_H-M_alt 'P 1 21/n 1'
_symmetry_cell_setting monoclinic
_symmetry_space_group_name_H-M 'P 1 21/n 1'
_atom_sites_solution_hydrogens geom
_atom_sites_solution_primary direct
_atom_sites_solution_secondary difmap
_audit_creation_method SHELXL-97
_audit_update_record
;
2018-05-13 deposited with the CCDC.
2018-07-20 downloaded from the CCDC.
;
_cell_angle_alpha 90.00
_cell_angle_beta 115.879(6)
_cell_angle_gamma 90.00
_cell_formula_units_Z 2
_cell_length_a 18.465(7)
_cell_length_b 22.557(8)
_cell_length_c 20.143(7)
_cell_measurement_reflns_used 6723
_cell_measurement_temperature 190(1)
_cell_measurement_theta_max 27.5108
_cell_measurement_theta_min 1.3091
_cell_volume 7549(5)
_computing_cell_refinement 'Collect software, Nonius B.V. 1998'
_computing_data_collection 'Collect software, Nonius B.V. 1998'
_computing_data_reduction
;
DENZO and Scalepack (Otwinoski and Minor, 1997)
;
_computing_molecular_graphics 'XP SHELXTL/PC, Siemens Analytical'
_computing_structure_refinement 'XL SHELXTL/PC, Siemens Analytical'
_computing_structure_solution
;

SIR97 - Altomare A., Burla M.C., Camalli M., Cascarano G.L., Giacovazzo C., 
Guagliardi A., Moliterni A.G.G., Polidori G.,Spagna R.
;
_diffrn_ambient_temperature 190(1)
_diffrn_detector_area_resol_mean 13.6612
_diffrn_measured_fraction_theta_full 0.971
_diffrn_measured_fraction_theta_max 0.971
_diffrn_measurement_device_type 'Mercury2 (2x2 bin mode)'
_diffrn_measurement_method dtprofit.ref
_diffrn_radiation_monochromator graphite
_diffrn_radiation_source 'fine-focus sealed tube'
_diffrn_radiation_type MoK\a
_diffrn_radiation_wavelength 0.71073
_diffrn_reflns_av_R_equivalents 0.1586
_diffrn_reflns_av_sigmaI/netI 0.1510
_diffrn_reflns_limit_h_max 21
_diffrn_reflns_limit_h_min -21
_diffrn_reflns_limit_k_max 26
_diffrn_reflns_limit_k_min -22
_diffrn_reflns_limit_l_max 23
_diffrn_reflns_limit_l_min -23
_diffrn_reflns_number 50077
_diffrn_reflns_theta_full 25.00
_diffrn_reflns_theta_max 25.00
_diffrn_reflns_theta_min 1.25
_exptl_absorpt_coefficient_mu 3.306
_exptl_absorpt_correction_T_max 1.0000
_exptl_absorpt_correction_T_min 0.6732
_exptl_absorpt_correction_type multi-scan
_exptl_absorpt_process_details 'DENZO and Scalepack (Otwinoski and Minor, 1997)'
_exptl_crystal_colour Yellow
_exptl_crystal_density_diffrn 1.592
_exptl_crystal_density_method 'not measured'
_exptl_crystal_description Block
_exptl_crystal_F_000 3536
_exptl_crystal_preparation Luminescent
_exptl_crystal_recrystallization_method 'Vapour deposition'
_exptl_crystal_size_max 0.12
_exptl_crystal_size_mid 0.09
_exptl_crystal_size_min 0.08
_refine_diff_density_max 2.070
_refine_diff_density_min -2.192
_refine_diff_density_rms 0.342
_refine_ls_extinction_method none
_refine_ls_goodness_of_fit_ref 1.022
_refine_ls_hydrogen_treatment constr
_refine_ls_matrix_type full
_refine_ls_number_parameters 829
_refine_ls_number_reflns 12887
_refine_ls_number_restraints 558
_refine_ls_restrained_S_all 1.021
_refine_ls_R_factor_all 0.1925
_refine_ls_R_factor_gt 0.0994
_refine_ls_shift/su_max 0.043
_refine_ls_shift/su_mean 0.001
_refine_ls_structure_factor_coef Fsqd
_refine_ls_weighting_details 'calc w=1/[\s^2^(Fo^2^)+(0.2000P)^2^+0.0000P] where P=(Fo^2^+2Fc^2^)/3'
_refine_ls_weighting_scheme calc
_refine_ls_wR_factor_gt 0.2647
_refine_ls_wR_factor_ref 0.3509
_reflns_number_gt 5783
_reflns_number_total 12887
_reflns_threshold_expression >2sigma(I)
_cod_data_source_file c8tc02426j2.cif
_cod_data_source_block cluster-3
_cod_depositor_comments
;
The following automatic conversions were performed:

data item '_exptl_absorpt_correction_type' value 'Multi-scan' was
changed to 'multi-scan' in accordance with the
/home/saulius/struct/COD-crude-data/automatic-downloads/DataCite-retrospective/RSC/depositions/lib/dictionaries/cif_core.dic
dictionary named 'cif_core.dic' version 2.4.2 last updated on
2011-04-26.

data item '_symmetry_cell_setting' value 'Monoclinic' was changed to
'monoclinic' in accordance with the
/home/saulius/struct/COD-crude-data/automatic-downloads/DataCite-retrospective/RSC/depositions/lib/dictionaries/cif_core.dic
dictionary named 'cif_core.dic' version 2.4.2 last updated on
2011-04-26.

Automatic conversion script
Id: cif_fix_values 6909 2019-04-08 15:41:33Z antanas 
;
_cod_original_sg_symbol_H-M P2(1)/n
_cod_original_formula_sum 'C103 H110 N4 O57.50 Sm6 Zn6'
_cod_database_code 7237370

loop_
_symmetry_equiv_pos_as_xyz
'x, y, z'
'-x+1/2, y+1/2, -z+1/2'
'-x, -y, -z'
'x-1/2, -y-1/2, z-1/2'

loop_
_atom_site_label
_atom_site_type_symbol
_atom_site_fract_x
_atom_site_fract_y
_atom_site_fract_z
_atom_site_U_iso_or_equiv
_atom_site_adp_type
_atom_site_occupancy
_atom_site_symmetry_multiplicity
_atom_site_calc_flag
_atom_site_refinement_flags
Sm1 Sm 0.09345(7) 0.40193(5) 0.86468(5) 0.0601(4) Uani 1 1 d U
Sm2 Sm 0.11183(6) 0.36054(4) 0.69809(5) 0.0515(3) Uani 1 1 d U
Sm3 Sm 0.29898(6) 0.40050(5) 0.85608(5) 0.0591(4) Uani 1 1 d U
Zn1 Zn -0.06663(14) 0.45376(12) 0.70420(12) 0.0650(7) Uani 1 1 d U
Zn2 Zn 0.19696(15) 0.27169(11) 0.85905(12) 0.0674(7) Uani 1 1 d U
Zn3 Zn 0.28556(14) 0.43791(10) 0.68276(12) 0.0594(6) Uani 1 1 d U
N1 N 0.3574(9) 0.4946(7) 0.6554(8) 0.057(4) Uani 1 1 d U
N2 N -0.1800(9) 0.4897(7) 0.6842(9) 0.060(4) Uani 1 1 d U
O1 O 0.4460(9) 0.4297(7) 0.9294(8) 0.082(4) Uani 1 1 d U
O2 O 0.3676(8) 0.4457(6) 0.7926(7) 0.068(4) Uani 1 1 d U
O3 O -0.0343(8) 0.4484(6) 0.8154(6) 0.062(3) Uani 1 1 d U
O4 O 0.0254(8) 0.4267(6) 0.9525(7) 0.069(4) Uani 1 1 d U
O5 O 0.1952(8) 0.4394(6) 0.5817(7) 0.062(3) Uani 1 1 d U
O6 O 0.1399(8) 0.3563(6) 0.5944(7) 0.065(3) Uani 1 1 d U
O7 O 0.3231(8) 0.3545(6) 0.6775(8) 0.064(3) Uani 1 1 d U
O8 O 0.2573(7) 0.3342(6) 0.7427(7) 0.060(3) Uani 1 1 d U
O9 O 0.3719(9) 0.3114(8) 0.8968(9) 0.085(4) Uani 1 1 d U
O10 O 0.3099(10) 0.2447(7) 0.9204(10) 0.096(5) Uani 1 1 d U
O11 O 0.3169(9) 0.3846(7) 0.9785(8) 0.082(4) Uani 1 1 d U
O12 O 0.2016(9) 0.3863(7) 0.9816(8) 0.078(4) Uani 1 1 d U
O13 O 0.2696(14) 0.4936(9) 0.8871(10) 0.120(6) Uani 1 1 d U
O14 O 0.1521(12) 0.4978(8) 0.8973(10) 0.114(6) Uani 1 1 d U
O15 O 0.1566(13) 0.2476(9) 0.9266(12) 0.126(6) Uani 1 1 d U
O16 O 0.0612(10) 0.3126(7) 0.9068(9) 0.085(4) Uani 1 1 d U
O17 O -0.0112(9) 0.3828(7) 0.6002(8) 0.081(4) Uani 1 1 d U
O18 O -0.0775(8) 0.4659(6) 0.6031(7) 0.067(4) Uani 1 1 d U
O19 O 0.0213(8) 0.3357(6) 0.7529(7) 0.061(3) Uani 1 1 d U
O20 O -0.1035(9) 0.3663(7) 0.6983(8) 0.078(4) Uani 1 1 d U
O21 O 0.2031(7) 0.4462(5) 0.7308(6) 0.055(3) Uani 1 1 d U
O22 O 0.0647(7) 0.4492(5) 0.7444(6) 0.056(3) Uani 1 1 d U
O23 O -0.0142(9) 0.5499(6) 0.7255(8) 0.077(4) Uani 1 1 d U
C1 C 0.4992(14) 0.4054(10) 1.0053(12) 0.081(6) Uani 1 1 d U
H1A H 0.5372 0.4351 1.0338 0.121 Uiso 1 1 calc R
H1B H 0.5275 0.3711 1.0007 0.121 Uiso 1 1 calc R
H1C H 0.4665 0.3944 1.0296 0.121 Uiso 1 1 calc R
C2 C 0.4915(14) 0.4584(10) 0.8972(12) 0.073(6) Uani 1 1 d U
C3 C 0.5734(17) 0.4753(12) 0.9327(17) 0.106(8) Uani 1 1 d U
H3A H 0.6042 0.4695 0.9831 0.127 Uiso 1 1 calc R
C4 C 0.6053(15) 0.5007(11) 0.8896(15) 0.090(7) Uani 1 1 d U
H4A H 0.6592 0.5116 0.9093 0.108 Uiso 1 1 calc R
C5 C 0.5536(17) 0.5098(12) 0.8141(17) 0.109(9) Uani 1 1 d U
H5A H 0.5758 0.5284 0.7861 0.131 Uiso 1 1 calc R
C6 C 0.4760(12) 0.4945(10) 0.7788(12) 0.069(5) Uani 1 1 d U
C7 C 0.4419(15) 0.4665(11) 0.8184(13) 0.080(6) Uani 1 1 d U
C8 C 0.4321(12) 0.5094(9) 0.7002(12) 0.068(5) Uani 1 1 d U
H8A H 0.4598 0.5317 0.6799 0.082 Uiso 1 1 calc R
C9 C 0.3284(11) 0.5239(9) 0.5878(10) 0.057(5) Uani 1 1 d U
C10 C 0.3148(13) 0.5826(9) 0.5808(12) 0.070(6) Uani 1 1 d U
H10A H 0.3300 0.6040 0.6242 0.084 Uiso 1 1 calc R
C11 C 0.2801(13) 0.6149(10) 0.5150(12) 0.075(6) Uani 1 1 d U
H11A H 0.2771 0.6561 0.5145 0.090 Uiso 1 1 calc R
C12 C 0.2502(11) 0.5816(8) 0.4502(11) 0.055(5) Uani 1 1 d U
H12A H 0.2228 0.6007 0.4051 0.065 Uiso 1 1 calc R
C13 C 0.2609(11) 0.5175(8) 0.4516(10) 0.054(5) Uani 1 1 d U
C14 C 0.2311(12) 0.4831(9) 0.3867(11) 0.063(5) Uani 1 1 d U
C15 C 0.2453(13) 0.4237(10) 0.3889(12) 0.073(6) Uani 1 1 d U
H15A H 0.2233 0.4006 0.3464 0.088 Uiso 1 1 calc R
C16 C 0.2934(13) 0.3992(9) 0.4562(12) 0.070(6) Uani 1 1 d U
H16A H 0.3098 0.3601 0.4572 0.084 Uiso 1 1 calc R
C17 C 0.3198(13) 0.4296(9) 0.5245(13) 0.071(6) Uani 1 1 d U
H17A H 0.3480 0.4106 0.5695 0.085 Uiso 1 1 calc R
C18 C 0.3013(10) 0.4888(8) 0.5202(9) 0.048(4) Uani 1 1 d U
C21 C -0.2015(12) 0.4944(9) 0.7359(11) 0.067(5) Uani 1 1 d U
H21A H -0.2521 0.5112 0.7211 0.080 Uiso 1 1 calc R
C22 C -0.1647(13) 0.4794(10) 0.8092(12) 0.070(6) Uani 1 1 d U
C23 C -0.2051(14) 0.4862(11) 0.8526(12) 0.083(6) Uani 1 1 d U
H23A H -0.2552 0.5046 0.8319 0.099 Uiso 1 1 calc R
C24 C -0.1741(18) 0.4662(13) 0.9289(16) 0.112(9) Uani 1 1 d U
H24A H -0.2066 0.4665 0.9534 0.134 Uiso 1 1 calc R
C25 C -0.0933(14) 0.4462(10) 0.9648(13) 0.082(6) Uani 1 1 d U
H25A H -0.0696 0.4373 1.0149 0.098 Uiso 1 1 calc R
C26 C -0.0522(11) 0.4407(9) 0.9245(10) 0.058(5) Uani 1 1 d U
C27 C -0.0829(11) 0.4554(8) 0.8462(10) 0.056(5) Uani 1 1 d U
C28 C 0.0485(19) 0.4011(13) 1.0257(17) 0.119(10) Uani 1 1 d U
H28A H 0.0416 0.4302 1.0572 0.179 Uiso 1 1 calc R
H28B H 0.1039 0.3890 1.0462 0.179 Uiso 1 1 calc R
H28C H 0.0152 0.3673 1.0217 0.179 Uiso 1 1 calc R
C29 C -0.028(2) 0.5905(14) 0.7701(19) 0.140(12) Uani 1 1 d U
H29A H 0.0221 0.6061 0.8058 0.209 Uiso 1 1 calc R
H29B H -0.0557 0.5713 0.7951 0.209 Uiso 1 1 calc R
H29C H -0.0610 0.6223 0.7404 0.209 Uiso 1 1 calc R
C30 C 0.0532(12) 0.5510(9) 0.7206(11) 0.062(5) Uani 1 1 d U
C31 C 0.0854(14) 0.6039(9) 0.7051(12) 0.071(6) Uani 1 1 d U
H31A H 0.0560 0.6388 0.6971 0.085 Uiso 1 1 calc R
C32 C 0.1597(14) 0.6055(10) 0.7015(13) 0.080(6) Uani 1 1 d U
H32A H 0.1820 0.6410 0.6959 0.096 Uiso 1 1 calc R
C33 C 0.1992(13) 0.5504(8) 0.7067(11) 0.064(5) Uani 1 1 d U
H33A H 0.2457 0.5484 0.6996 0.076 Uiso 1 1 calc R
C34 C 0.1669(11) 0.4991(8) 0.7227(9) 0.050(4) Uani 1 1 d U
C35 C 0.0955(11) 0.5003(8) 0.7292(9) 0.049(4) Uani 1 1 d U
C36 C 0.3151(19) 0.2527(13) 0.7061(18) 0.124(10) Uani 1 1 d U
H36A H 0.3468 0.2471 0.6794 0.187 Uiso 1 1 calc R
H36B H 0.2656 0.2311 0.6822 0.187 Uiso 1 1 calc R
H36C H 0.3445 0.2385 0.7557 0.187 Uiso 1 1 calc R
C37 C 0.2972(13) 0.3176(9) 0.7076(13) 0.069(6) Uani 1 1 d U
C38 C 0.1051(13) 0.3922(10) 0.4745(11) 0.072(6) Uani 1 1 d U
H38A H 0.1187 0.4249 0.4515 0.108 Uiso 1 1 calc R
H38B H 0.0484 0.3928 0.4607 0.108 Uiso 1 1 calc R
H38C H 0.1191 0.3557 0.4587 0.108 Uiso 1 1 calc R
C39 C 0.1502(12) 0.3975(9) 0.5560(11) 0.062(5) Uani 1 1 d U
C41 C 0.4392(16) 0.2312(13) 0.9716(17) 0.138(11) Uani 1 1 d DU
H41A H 0.4224 0.2004 0.9947 0.207 Uiso 1 1 calc R
H41B H 0.4790 0.2555 1.0088 0.207 Uiso 1 1 calc R
H41C H 0.4619 0.2138 0.9414 0.207 Uiso 1 1 calc R
C42 C 0.3683(14) 0.2685(11) 0.9246(13) 0.081(7) Uani 1 1 d DU
C43 C 0.0921(19) 0.1529(13) 0.6800(17) 0.131(11) Uani 1 1 d U
H43A H 0.0606 0.1612 0.6286 0.196 Uiso 1 1 calc R
H43B H 0.0605 0.1301 0.6981 0.196 Uiso 1 1 calc R
H43C H 0.1391 0.1308 0.6865 0.196 Uiso 1 1 calc R
C44 C 0.1169(15) 0.2099(11) 0.7219(13) 0.078(6) Uani 1 1 d U
C45 C 0.055(4) 0.225(2) 0.964(4) 0.36(4) Uani 1 1 d DU
H45A H 0.0340 0.1916 0.9311 0.535 Uiso 1 1 calc R
H45B H 0.0118 0.2448 0.9689 0.535 Uiso 1 1 calc R
H45C H 0.0934 0.2109 1.0114 0.535 Uiso 1 1 calc R
C46 C 0.0956(19) 0.2669(14) 0.9331(17) 0.107(8) Uani 1 1 d DU
C47 C 0.305(2) 0.3537(14) 1.0852(18) 0.137(11) Uani 1 1 d U
H47A H 0.3626 0.3489 1.1059 0.205 Uiso 1 1 calc R
H47B H 0.2806 0.3160 1.0839 0.205 Uiso 1 1 calc R
H47C H 0.2920 0.3807 1.1150 0.205 Uiso 1 1 calc R
C48 C 0.2752(13) 0.3775(9) 1.0090(12) 0.065(5) Uani 1 1 d U
C49 C -0.0891(15) 0.4326(11) 0.4874(13) 0.087(7) Uani 1 1 d U
H49A H -0.1256 0.4656 0.4712 0.131 Uiso 1 1 calc R
H49B H -0.1172 0.3970 0.4641 0.131 Uiso 1 1 calc R
H49C H -0.0457 0.4392 0.4742 0.131 Uiso 1 1 calc R
C50 C -0.0568(13) 0.4266(10) 0.5677(11) 0.064(5) Uani 1 1 d U
C51 C -0.080(2) 0.2643(10) 0.7060(19) 0.147(13) Uani 1 1 d DU
H51A H -0.1376 0.2628 0.6840 0.221 Uiso 1 1 calc R
H51B H -0.0585 0.2433 0.7520 0.221 Uiso 1 1 calc R
H51C H -0.0608 0.2463 0.6734 0.221 Uiso 1 1 calc R
C52 C -0.0529(15) 0.3273(9) 0.7193(13) 0.074(6) Uani 1 1 d DU
C53 C 0.2249(14) 0.5817(10) 0.9047(14) 0.086(7) Uani 1 1 d U
H53A H 0.1797 0.5982 0.9097 0.129 Uiso 1 1 calc R
H53B H 0.2287 0.5991 0.8628 0.129 Uiso 1 1 calc R
H53C H 0.2733 0.5898 0.9485 0.129 Uiso 1 1 calc R
C54 C 0.2136(15) 0.5118(11) 0.8933(12) 0.079(6) Uani 1 1 d U
O29 O 0.1643(12) 0.2062(8) 0.7906(11) 0.113(6) Uani 1 1 d U
O30 O 0.1008(9) 0.2561(6) 0.6859(8) 0.076(4) Uani 1 1 d U
O31 O 0.1794(7) 0.3538(5) 0.8277(6) 0.056(3) Uani 1 1 d U
O1W O -0.316(6) 0.236(4) 0.696(5) 0.32(4) Uani 0.50 1 d PDU
H1W1 H -0.3546 0.2311 0.7060 0.474 Uiso 0.50 1 calc PR
C1W C -0.247(6) 0.205(5) 0.750(6) 0.26(5) Uani 0.50 1 d PDU
H1W4 H -0.2632 0.1793 0.7795 0.392 Uiso 0.50 1 calc PR
H1W5 H -0.2082 0.2331 0.7821 0.392 Uiso 0.50 1 calc PR
H1W6 H -0.2225 0.1815 0.7256 0.392 Uiso 0.50 1 calc PR
O2W O -0.172(7) 0.285(5) 0.960(7) 0.20(5) Uani 0.25 1 d PU
O3W O 0.630(6) 0.296(4) 0.916(5) 0.31(4) Uani 0.50 1 d PU
O4W O -0.088(5) 0.150(3) 0.859(5) 0.30(4) Uani 0.50 1 d PDU
O5W O -0.069(6) -0.062(3) 0.884(5) 0.31(4) Uani 0.50 1 d PDU
O6W O -0.031(5) 0.049(2) 0.937(4) 0.26(3) Uani 0.50 1 d PDU

loop_
_atom_site_aniso_label
_atom_site_aniso_U_11
_atom_site_aniso_U_22
_atom_site_aniso_U_33
_atom_site_aniso_U_23
_atom_site_aniso_U_13
_atom_site_aniso_U_12
Sm1 0.0718(7) 0.0752(8) 0.0313(5) 0.0053(5) 0.0206(5) 0.0134(6)
Sm2 0.0653(7) 0.0559(6) 0.0307(5) 0.0025(4) 0.0185(5) 0.0052(5)
Sm3 0.0674(7) 0.0718(8) 0.0307(5) 0.0051(5) 0.0143(5) 0.0066(5)
Zn1 0.0649(15) 0.0970(18) 0.0355(12) 0.0022(12) 0.0240(11) 0.0141(13)
Zn2 0.0897(18) 0.0624(15) 0.0452(13) 0.0113(11) 0.0250(13) 0.0130(12)
Zn3 0.0632(14) 0.0745(16) 0.0358(12) 0.0042(11) 0.0174(11) -0.0046(12)
N1 0.057(7) 0.068(8) 0.043(7) 0.001(6) 0.019(6) -0.002(6)
N2 0.065(8) 0.070(8) 0.049(7) 0.005(6) 0.029(6) 0.002(6)
O1 0.089(8) 0.087(8) 0.054(7) 0.008(6) 0.017(6) 0.015(7)
O2 0.071(7) 0.087(8) 0.049(6) 0.004(6) 0.029(6) -0.003(6)
O3 0.070(7) 0.080(7) 0.035(6) 0.003(5) 0.022(5) 0.016(6)
O4 0.077(7) 0.093(8) 0.045(6) 0.010(6) 0.033(6) 0.017(6)
O5 0.068(7) 0.070(7) 0.048(6) -0.006(5) 0.024(6) -0.016(6)
O6 0.072(7) 0.079(7) 0.050(6) 0.003(6) 0.031(6) -0.010(6)
O7 0.059(6) 0.068(7) 0.066(7) 0.007(6) 0.027(6) 0.004(6)
O8 0.061(6) 0.075(7) 0.045(6) 0.002(5) 0.024(5) 0.012(5)
O9 0.081(8) 0.091(8) 0.079(8) 0.007(7) 0.032(7) 0.003(6)
O10 0.084(8) 0.082(8) 0.097(9) 0.003(7) 0.017(7) 0.013(7)
O11 0.092(8) 0.091(8) 0.059(7) 0.011(6) 0.028(7) -0.002(7)
O12 0.077(8) 0.098(8) 0.056(7) 0.005(6) 0.025(6) -0.002(6)
O13 0.139(10) 0.122(10) 0.088(9) -0.005(7) 0.039(8) 0.033(8)
O14 0.132(10) 0.118(10) 0.093(9) 0.011(7) 0.050(8) -0.020(8)
O15 0.139(10) 0.130(10) 0.126(10) 0.023(8) 0.074(8) 0.013(8)
O16 0.100(8) 0.086(8) 0.075(8) 0.017(6) 0.046(7) 0.008(7)
O17 0.081(8) 0.089(8) 0.065(7) -0.016(6) 0.024(6) 0.011(6)
O18 0.071(7) 0.071(7) 0.054(7) 0.007(6) 0.022(6) 0.011(6)
O19 0.063(7) 0.068(7) 0.049(6) 0.005(5) 0.021(6) 0.004(6)
O20 0.068(7) 0.108(8) 0.057(7) -0.006(6) 0.026(6) 0.001(7)
O21 0.059(6) 0.060(7) 0.043(6) -0.001(5) 0.018(5) 0.010(5)
O22 0.059(6) 0.064(7) 0.040(6) -0.004(5) 0.017(5) 0.003(5)
O23 0.087(8) 0.073(7) 0.077(8) -0.016(6) 0.041(6) 0.009(6)
C1 0.076(10) 0.085(10) 0.064(9) 0.007(8) 0.014(8) -0.009(8)
C2 0.075(9) 0.077(10) 0.062(9) 0.001(7) 0.026(8) 0.011(8)
C3 0.102(11) 0.118(12) 0.108(12) -0.003(9) 0.056(9) 0.000(8)
C4 0.074(10) 0.106(11) 0.094(11) -0.002(8) 0.040(8) -0.002(8)
C5 0.107(12) 0.117(12) 0.109(12) 0.000(9) 0.052(9) -0.011(9)
C6 0.056(8) 0.090(10) 0.064(9) -0.001(7) 0.030(7) -0.016(7)
C7 0.092(10) 0.085(10) 0.066(9) 0.004(8) 0.037(8) -0.012(8)
C8 0.053(8) 0.081(10) 0.069(9) 0.003(7) 0.026(7) -0.003(7)
C9 0.053(8) 0.064(9) 0.048(8) 0.003(7) 0.018(7) -0.001(7)
C10 0.081(9) 0.065(9) 0.055(9) -0.001(7) 0.021(7) -0.005(7)
C11 0.081(10) 0.075(10) 0.060(9) -0.001(8) 0.024(8) -0.004(8)
C12 0.054(8) 0.062(9) 0.051(8) 0.002(7) 0.027(7) -0.013(7)
C13 0.056(8) 0.061(9) 0.049(8) 0.002(7) 0.027(7) -0.002(7)
C14 0.067(9) 0.066(9) 0.054(8) -0.004(7) 0.026(7) 0.001(7)
C15 0.085(10) 0.083(10) 0.054(9) 0.002(7) 0.034(8) 0.013(8)
C16 0.076(9) 0.065(9) 0.059(9) 0.003(7) 0.019(7) 0.012(7)
C17 0.073(9) 0.067(9) 0.069(9) -0.007(7) 0.027(8) 0.006(7)
C18 0.042(7) 0.061(8) 0.043(7) 0.001(6) 0.021(6) 0.003(6)
C21 0.073(9) 0.083(10) 0.057(8) -0.002(7) 0.040(7) 0.010(7)
C22 0.077(9) 0.085(10) 0.062(9) 0.003(7) 0.043(8) 0.001(7)
C23 0.083(10) 0.102(11) 0.070(10) 0.008(8) 0.040(8) 0.000(8)
C24 0.117(12) 0.120(12) 0.094(12) -0.001(9) 0.043(9) -0.002(9)
C25 0.078(10) 0.105(11) 0.068(10) 0.002(8) 0.038(8) 0.009(8)
C26 0.058(8) 0.076(9) 0.049(8) 0.005(7) 0.033(7) 0.012(7)
C27 0.062(8) 0.065(9) 0.039(8) -0.005(7) 0.021(7) -0.001(7)
C28 0.124(13) 0.122(13) 0.105(13) 0.001(9) 0.045(9) 0.008(9)
C29 0.134(14) 0.150(15) 0.144(15) -0.016(9) 0.069(10) -0.004(9)
C30 0.062(9) 0.062(9) 0.051(8) -0.002(7) 0.016(7) 0.005(7)
C31 0.085(10) 0.065(9) 0.062(9) -0.003(7) 0.033(8) 0.000(7)
C32 0.085(10) 0.078(10) 0.066(10) -0.003(8) 0.023(8) -0.005(8)
C33 0.079(9) 0.051(9) 0.055(8) 0.006(7) 0.023(7) -0.004(7)
C34 0.065(8) 0.054(8) 0.030(7) -0.001(6) 0.021(6) -0.003(7)
C35 0.057(8) 0.046(8) 0.035(7) 0.000(6) 0.013(6) 0.004(7)
C36 0.141(13) 0.122(13) 0.125(13) -0.007(9) 0.072(10) 0.008(9)
C37 0.068(9) 0.061(9) 0.074(9) 0.011(8) 0.027(8) 0.010(7)
C38 0.074(9) 0.085(10) 0.057(9) -0.006(7) 0.029(8) -0.005(8)
C39 0.066(9) 0.071(9) 0.054(8) 0.002(7) 0.033(7) -0.005(7)
C41 0.136(14) 0.128(14) 0.141(14) 0.001(9) 0.053(10) 0.008(9)
C42 0.084(10) 0.067(10) 0.081(10) 0.007(8) 0.026(8) 0.001(8)
C43 0.144(14) 0.118(14) 0.119(14) 0.002(9) 0.047(10) -0.005(9)
C44 0.089(10) 0.068(10) 0.059(9) -0.002(8) 0.016(8) -0.011(8)
C45 0.36(4) 0.36(4) 0.36(4) 0.006(10) 0.16(2) 0.002(10)
C46 0.114(11) 0.118(12) 0.109(12) 0.022(9) 0.068(9) -0.001(9)
C47 0.139(14) 0.144(14) 0.125(14) 0.016(9) 0.056(10) -0.003(9)
C48 0.055(9) 0.072(9) 0.052(9) -0.002(7) 0.009(7) -0.006(7)
C49 0.090(10) 0.094(11) 0.079(10) -0.011(8) 0.039(8) 0.023(8)
C50 0.066(9) 0.070(9) 0.050(8) 0.004(7) 0.019(7) 0.013(7)
C51 0.143(15) 0.135(15) 0.155(16) -0.001(9) 0.057(10) -0.001(9)
C52 0.080(10) 0.069(10) 0.077(10) -0.005(8) 0.037(8) 0.002(8)
C53 0.083(10) 0.088(10) 0.081(10) -0.008(8) 0.031(8) 0.013(8)
C54 0.081(10) 0.100(11) 0.049(9) 0.014(8) 0.022(8) 0.006(8)
O29 0.119(9) 0.093(9) 0.101(9) 0.006(7) 0.024(7) -0.005(7)
O30 0.093(8) 0.061(7) 0.056(7) -0.011(6) 0.016(6) -0.001(6)
O31 0.066(6) 0.062(7) 0.040(6) 0.005(5) 0.023(5) 0.001(5)
O1W 0.32(4) 0.32(4) 0.31(4) 0.001(10) 0.14(2) 0.000(10)
C1W 0.26(5) 0.26(5) 0.26(5) 0.001(10) 0.11(2) -0.001(10)
O2W 0.20(5) 0.20(5) 0.20(5) -0.002(10) 0.09(2) 0.000(10)
O3W 0.31(4) 0.31(4) 0.32(4) -0.003(10) 0.14(2) -0.001(10)
O4W 0.30(4) 0.30(4) 0.30(4) 0.002(10) 0.13(2) -0.003(10)
O5W 0.30(4) 0.31(4) 0.31(4) 0.004(10) 0.14(2) 0.000(10)
O6W 0.25(3) 0.27(3) 0.26(3) -0.008(10) 0.122(17) 0.002(10)

loop_
_atom_type_symbol
_atom_type_description
_atom_type_scat_dispersion_real
_atom_type_scat_dispersion_imag
_atom_type_scat_source
C C 0.0033 0.0016 'International Tables Vol C Tables 4.2.6.8 and 6.1.1.4'
H H 0.0000 0.0000 'International Tables Vol C Tables 4.2.6.8 and 6.1.1.4'
N N 0.0061 0.0033 'International Tables Vol C Tables 4.2.6.8 and 6.1.1.4'
O O 0.0106 0.0060 'International Tables Vol C Tables 4.2.6.8 and 6.1.1.4'
Zn Zn 0.2839 1.4301 'International Tables Vol C Tables 4.2.6.8 and 6.1.1.4'
Sm Sm -0.1638 3.4418 'International Tables Vol C Tables 4.2.6.8 and 6.1.1.4'

loop_
_geom_angle_atom_site_label_1
_geom_angle_atom_site_label_2
_geom_angle_atom_site_label_3
_geom_angle
_geom_angle_site_symmetry_1
_geom_angle_site_symmetry_3
O31 Sm1 O12 81.3(5) . .
O31 Sm1 O16 91.8(5) . .
O12 Sm1 O16 75.5(5) . .
O31 Sm1 O3 140.9(4) . .
O12 Sm1 O3 137.7(4) . .
O16 Sm1 O3 99.6(5) . .
O31 Sm1 O14 102.9(6) . .
O12 Sm1 O14 77.0(6) . .
O16 Sm1 O14 146.3(6) . .
O3 Sm1 O14 87.9(6) . .
O31 Sm1 O22 76.7(4) . .
O12 Sm1 O22 140.0(4) . .
O16 Sm1 O22 137.5(5) . .
O3 Sm1 O22 69.6(4) . .
O14 Sm1 O22 75.9(5) . .
O31 Sm1 O19 66.7(4) . .
O12 Sm1 O19 133.3(5) . .
O16 Sm1 O19 72.6(5) . .
O3 Sm1 O19 81.2(4) . .
O14 Sm1 O19 141.1(5) . .
O22 Sm1 O19 65.3(4) . .
O31 Sm1 O4 156.3(4) . .
O12 Sm1 O4 78.8(5) . .
O16 Sm1 O4 70.8(5) . .
O3 Sm1 O4 60.6(4) . .
O14 Sm1 O4 85.1(6) . .
O22 Sm1 O4 127.0(4) . .
O19 Sm1 O4 120.0(4) . .
O31 Sm1 Zn1 106.4(3) . .
O12 Sm1 Zn1 168.6(4) . .
O16 Sm1 Zn1 112.0(4) . .
O3 Sm1 Zn1 34.7(3) . .
O14 Sm1 Zn1 92.9(5) . .
O22 Sm1 Zn1 38.7(3) . .
O19 Sm1 Zn1 58.1(3) . .
O4 Sm1 Zn1 95.2(3) . .
O31 Sm1 Zn2 30.4(3) . .
O12 Sm1 Zn2 70.9(4) . .
O16 Sm1 Zn2 61.8(4) . .
O3 Sm1 Zn2 144.0(3) . .
O14 Sm1 Zn2 125.2(5) . .
O22 Sm1 Zn2 102.3(3) . .
O19 Sm1 Zn2 64.2(3) . .
O4 Sm1 Zn2 128.3(3) . .
Zn1 Sm1 Zn2 119.97(6) . .
O31 Sm1 Sm2 39.2(3) . .
O12 Sm1 Sm2 120.3(3) . .
O16 Sm1 Sm2 104.6(4) . .
O3 Sm1 Sm2 101.8(3) . .
O14 Sm1 Sm2 105.9(4) . .
O22 Sm1 Sm2 43.7(3) . .
O19 Sm1 Sm2 41.9(3) . .
O4 Sm1 Sm2 159.4(3) . .
Zn1 Sm1 Sm2 67.33(5) . .
Zn2 Sm1 Sm2 59.18(4) . .
O31 Sm1 Sm3 32.1(3) . .
O12 Sm1 Sm3 67.9(3) . .
O16 Sm1 Sm3 114.5(4) . .
O3 Sm1 Sm3 143.2(3) . .
O14 Sm1 Sm3 71.5(5) . .
O22 Sm1 Sm3 75.9(3) . .
O19 Sm1 Sm3 95.8(3) . .
O4 Sm1 Sm3 142.6(3) . .
Zn1 Sm1 Sm3 114.27(5) . .
Zn2 Sm1 Sm3 55.77(5) . .
Sm2 Sm1 Sm3 57.94(3) . .
O17 Sm2 O31 143.5(4) . .
O17 Sm2 O6 76.6(5) . .
O31 Sm2 O6 139.7(4) . .
O17 Sm2 O30 96.8(5) . .
O31 Sm2 O30 91.8(4) . .
O6 Sm2 O30 84.8(5) . .
O17 Sm2 O19 79.8(5) . .
O31 Sm2 O19 67.6(4) . .
O6 Sm2 O19 148.2(5) . .
O30 Sm2 O19 76.9(5) . .
O17 Sm2 O21 111.1(5) . .
O31 Sm2 O21 77.5(4) . .
O6 Sm2 O21 83.1(4) . .
O30 Sm2 O21 145.9(5) . .
O19 Sm2 O21 125.8(4) . .
O17 Sm2 O8 148.7(4) . .
O31 Sm2 O8 67.7(4) . .
O6 Sm2 O8 72.1(4) . .
O30 Sm2 O8 80.3(5) . .
O19 Sm2 O8 128.6(4) . .
O21 Sm2 O8 65.7(4) . .
O17 Sm2 O22 77.0(4) . .
O31 Sm2 O22 75.1(4) . .
O6 Sm2 O22 127.2(4) . .
O30 Sm2 O22 143.2(5) . .
O19 Sm2 O22 66.3(4) . .
O21 Sm2 O22 65.4(4) . .
O8 Sm2 O22 123.1(4) . .
O17 Sm2 Zn2 141.1(4) . .
O31 Sm2 Zn2 30.8(3) . .
O6 Sm2 Zn2 127.2(3) . .
O30 Sm2 Zn2 61.0(3) . .
O19 Sm2 Zn2 64.8(3) . .
O21 Sm2 Zn2 102.8(3) . .
O8 Sm2 Zn2 63.9(3) . .
O22 Sm2 Zn2 101.4(3) . .
O17 Sm2 Sm1 106.1(3) . .
O31 Sm2 Sm1 38.0(3) . .
O6 Sm2 Sm1 166.0(3) . .
O30 Sm2 Sm1 108.2(3) . .
O19 Sm2 Sm1 44.2(3) . .
O21 Sm2 Sm1 83.1(3) . .
O8 Sm2 Sm1 104.3(3) . .
O22 Sm2 Sm1 42.9(3) . .
Zn2 Sm2 Sm1 58.93(5) . .
O17 Sm2 Sm3 153.1(4) . .
O31 Sm2 Sm3 37.5(3) . .
O6 Sm2 Sm3 107.0(3) . .
O30 Sm2 Sm3 110.0(4) . .
O19 Sm2 Sm3 103.8(3) . .
O21 Sm2 Sm3 45.1(3) . .
O8 Sm2 Sm3 44.4(3) . .
O22 Sm2 Sm3 80.2(3) . .
Zn2 Sm2 Sm3 57.86(5) . .
Sm1 Sm2 Sm3 64.27(4) . .
O31 Sm3 O13 99.8(7) . .
O31 Sm3 O9 92.1(5) . .
O13 Sm3 O9 147.4(6) . .
O31 Sm3 O11 82.6(5) . .
O13 Sm3 O11 78.5(6) . .
O9 Sm3 O11 73.1(5) . .
O31 Sm3 O2 138.1(5) . .
O13 Sm3 O2 89.9(6) . .
O9 Sm3 O2 101.2(5) . .
O11 Sm3 O2 139.2(5) . .
O31 Sm3 O1 159.1(4) . .
O13 Sm3 O1 85.7(7) . .
O9 Sm3 O1 73.5(5) . .
O11 Sm3 O1 78.8(5) . .
O2 Sm3 O1 61.3(5) . .
O31 Sm3 O8 68.0(4) . .
O13 Sm3 O8 139.2(6) . .
O9 Sm3 O8 73.4(5) . .
O11 Sm3 O8 133.9(5) . .
O2 Sm3 O8 78.1(4) . .
O1 Sm3 O8 119.9(4) . .
O31 Sm3 O21 76.3(4) . .
O13 Sm3 O21 76.2(5) . .
O9 Sm3 O21 136.4(5) . .
O11 Sm3 O21 143.4(5) . .
O2 Sm3 O21 66.6(4) . .
O1 Sm3 O21 124.5(4) . .
O8 Sm3 O21 63.2(4) . .
O31 Sm3 Zn2 31.4(3) . .
O13 Sm3 Zn2 124.0(6) . .
O9 Sm3 Zn2 60.8(4) . .
O11 Sm3 Zn2 71.7(4) . .
O2 Sm3 Zn2 141.7(3) . .
O1 Sm3 Zn2 130.9(3) . .
O8 Sm3 Zn2 64.6(3) . .
O21 Sm3 Zn2 101.8(3) . .
O31 Sm3 Zn3 102.8(3) . .
O13 Sm3 Zn3 97.3(5) . .
O9 Sm3 Zn3 109.5(4) . .
O11 Sm3 Zn3 173.7(4) . .
O2 Sm3 Zn3 35.3(3) . .
O1 Sm3 Zn3 96.3(3) . .
O8 Sm3 Zn3 52.0(3) . .
O21 Sm3 Zn3 37.6(3) . .
Zn2 Sm3 Zn3 114.60(6) . .
O31 Sm3 Sm2 38.9(3) . .
O13 Sm3 Sm2 102.4(5) . .
O9 Sm3 Sm2 105.8(4) . .
O11 Sm3 Sm2 121.3(4) . .
O2 Sm3 Sm2 99.2(3) . .
O1 Sm3 Sm2 159.2(3) . .
O8 Sm3 Sm2 43.4(3) . .
O21 Sm3 Sm2 42.3(3) . .
Zn2 Sm3 Sm2 59.61(5) . .
Zn3 Sm3 Sm2 63.93(5) . .
O31 Sm3 Sm1 32.4(3) . .
O13 Sm3 Sm1 68.4(6) . .
O9 Sm3 Sm1 114.4(4) . .
O11 Sm3 Sm1 69.5(4) . .
O2 Sm3 Sm1 141.2(3) . .
O1 Sm3 Sm1 142.1(3) . .
O8 Sm3 Sm1 97.3(3) . .
O21 Sm3 Sm1 76.9(3) . .
Zn2 Sm3 Sm1 57.15(5) . .
Zn3 Sm3 Sm1 113.52(5) . .
Sm2 Sm3 Sm1 57.79(3) . .
O18 Zn1 O3 169.1(6) . .
O18 Zn1 O20 100.9(6) . .
O3 Zn1 O20 86.5(5) . .
O18 Zn1 N2 95.9(6) . .
O3 Zn1 N2 91.3(5) . .
O20 Zn1 N2 94.6(6) . .
O18 Zn1 O22 89.2(5) . .
O3 Zn1 O22 81.2(5) . .
O20 Zn1 O22 105.0(5) . .
N2 Zn1 O22 158.4(6) . .
O18 Zn1 O23 84.7(5) . .
O3 Zn1 O23 87.4(5) . .
O20 Zn1 O23 173.1(6) . .
N2 Zn1 O23 88.6(6) . .
O22 Zn1 O23 71.0(5) . .
O18 Zn1 Sm1 131.6(4) . .
O3 Zn1 Sm1 41.0(3) . .
O20 Zn1 Sm1 81.9(4) . .
N2 Zn1 Sm1 132.3(4) . .
O22 Zn1 Sm1 44.9(3) . .
O23 Zn1 Sm1 91.5(4) . .
O15 Zn2 O29 101.2(9) . .
O15 Zn2 O31 116.5(7) . .
O29 Zn2 O31 122.9(7) . .
O15 Zn2 O10 95.8(8) . .
O29 Zn2 O10 97.2(8) . .
O31 Zn2 O10 118.2(6) . .
O15 Zn2 Sm3 129.7(7) . .
O29 Zn2 Sm3 129.1(6) . .
O31 Zn2 Sm3 37.9(4) . .
O10 Zn2 Sm3 80.7(5) . .
O15 Zn2 Sm1 80.1(6) . .
O29 Zn2 Sm1 130.9(6) . .
O31 Zn2 Sm1 36.9(3) . .
O10 Zn2 Sm1 131.8(5) . .
Sm3 Zn2 Sm1 67.08(6) . .
O15 Zn2 Sm2 131.5(6) . .
O29 Zn2 Sm2 84.5(6) . .
O31 Zn2 Sm2 38.5(4) . .
O10 Zn2 Sm2 131.6(5) . .
Sm3 Zn2 Sm2 62.54(5) . .
Sm1 Zn2 Sm2 61.89(5) . .
O5 Zn3 O7 96.6(6) . .
O5 Zn3 O2 170.4(5) . .
O7 Zn3 O2 91.6(6) . .
O5 Zn3 N1 93.8(5) . .
O7 Zn3 N1 106.5(5) . .
O2 Zn3 N1 88.7(6) . .
O5 Zn3 O21 90.9(5) . .
O7 Zn3 O21 115.6(5) . .
O2 Zn3 O21 81.0(5) . .
N1 Zn3 O21 136.7(5) . .
O5 Zn3 Sm3 133.5(3) . .
O7 Zn3 Sm3 87.2(4) . .
O2 Zn3 Sm3 41.7(3) . .
N1 Zn3 Sm3 129.6(4) . .
O21 Zn3 Sm3 47.4(3) . .
C8 N1 C9 113.0(16) . .
C8 N1 Zn3 124.7(13) . .
C9 N1 Zn3 122.2(12) . .
C21 N2 C14 117.8(16) . 3_566
C21 N2 Zn1 120.9(14) . .
C14 N2 Zn1 120.8(11) 3_566 .
C2 O1 C1 112.0(16) . .
C2 O1 Sm3 123.0(12) . .
C1 O1 Sm3 123.3(12) . .
C7 O2 Zn3 126.8(12) . .
C7 O2 Sm3 130.0(13) . .
Zn3 O2 Sm3 103.0(6) . .
C27 O3 Zn1 125.3(12) . .
C27 O3 Sm1 128.4(11) . .
Zn1 O3 Sm1 104.2(5) . .
C26 O4 C28 108.0(17) . .
C26 O4 Sm1 120.4(10) . .
C28 O4 Sm1 125.3(14) . .
C39 O5 Zn3 122.4(13) . .
C39 O6 Sm2 130.9(12) . .
C37 O7 Zn3 112.6(12) . .
C37 O8 Sm2 131.1(13) . .
C37 O8 Sm3 130.2(13) . .
Sm2 O8 Sm3 92.2(4) . .
C42 O9 Sm3 138.7(16) . .
C42 O10 Zn2 125.7(17) . .
C48 O11 Sm3 137.0(15) . .
C48 O12 Sm1 139.0(14) . .
C54 O13 Sm3 132(2) . .
C54 O14 Sm1 123.0(19) . .
C46 O15 Zn2 128(2) . .
C46 O16 Sm1 136.1(17) . .
C50 O17 Sm2 141.6(14) . .
C50 O18 Zn1 123.3(12) . .
C52 O19 Sm2 126.6(13) . .
C52 O19 Sm1 126.5(12) . .
Sm2 O19 Sm1 93.9(4) . .
C52 O20 Zn1 119.0(14) . .
C34 O21 Zn3 115.9(10) . .
C34 O21 Sm2 114.9(10) . .
Zn3 O21 Sm2 110.5(5) . .
C34 O21 Sm3 124.5(10) . .
Zn3 O21 Sm3 95.0(4) . .
Sm2 O21 Sm3 92.6(4) . .
C35 O22 Zn1 112.0(10) . .
C35 O22 Sm1 130.0(10) . .
Zn1 O22 Sm1 96.4(4) . .
C35 O22 Sm2 109.8(9) . .
Zn1 O22 Sm2 113.9(5) . .
Sm1 O22 Sm2 93.4(4) . .
C30 O23 C29 120(2) . .
C30 O23 Zn1 109.9(12) . .
C29 O23 Zn1 123.5(16) . .
O1 C1 H1A 109.5 . .
O1 C1 H1B 109.5 . .
H1A C1 H1B 109.5 . .
O1 C1 H1C 109.5 . .
H1A C1 H1C 109.5 . .
H1B C1 H1C 109.5 . .
O1 C2 C3 127(2) . .
O1 C2 C7 109.8(19) . .
C3 C2 C7 123(2) . .
C4 C3 C2 117(3) . .
C4 C3 H3A 121.6 . .
C2 C3 H3A 121.6 . .
C3 C4 C5 118(3) . .
C3 C4 H4A 121.1 . .
C5 C4 H4A 121.0 . .
C6 C5 C4 127(3) . .
C6 C5 H5A 116.6 . .
C4 C5 H5A 116.6 . .
C5 C6 C7 118(2) . .
C5 C6 C8 118(2) . .
C7 C6 C8 124(2) . .
O2 C7 C6 127(2) . .
O2 C7 C2 115.8(19) . .
C6 C7 C2 118(2) . .
N1 C8 C6 126.9(18) . .
N1 C8 H8A 116.5 . .
C6 C8 H8A 116.5 . .
C10 C9 N1 123.0(18) . .
C10 C9 C18 117.6(18) . .
N1 C9 C18 118.9(17) . .
C9 C10 C11 127(2) . .
C9 C10 H10A 116.5 . .
C11 C10 H10A 116.5 . .
C12 C11 C10 116(2) . .
C12 C11 H11A 122.1 . .
C10 C11 H11A 122.1 . .
C11 C12 C13 121.4(19) . .
C11 C12 H12A 119.3 . .
C13 C12 H12A 119.3 . .
C18 C13 C14 118.9(18) . .
C18 C13 C12 118.9(17) . .
C14 C13 C12 122.2(18) . .
C15 C14 C13 121(2) . .
C15 C14 N2 118.6(19) . 3_566
C13 C14 N2 120.0(18) . 3_566
C14 C15 C16 117(2) . .
C14 C15 H15A 121.3 . .
C16 C15 H15A 121.3 . .
C15 C16 C17 124(2) . .
C15 C16 H16A 117.8 . .
C17 C16 H16A 117.8 . .
C18 C17 C16 116(2) . .
C18 C17 H17A 122.0 . .
C16 C17 H17A 122.0 . .
C17 C18 C13 121.3(18) . .
C17 C18 C9 119.6(18) . .
C13 C18 C9 119.0(17) . .
N2 C21 C22 133(2) . .
N2 C21 H21A 113.7 . .
C22 C21 H21A 113.7 . .
C21 C22 C23 120(2) . .
C21 C22 C27 123.7(17) . .
C23 C22 C27 116.0(19) . .
C22 C23 C24 124(2) . .
C22 C23 H23A 118.0 . .
C24 C23 H23A 118.0 . .
C25 C24 C23 119(2) . .
C25 C24 H24A 120.7 . .
C23 C24 H24A 120.7 . .
C26 C25 C24 118(2) . .
C26 C25 H25A 121.0 . .
C24 C25 H25A 121.0 . .
O4 C26 C25 123.8(19) . .
O4 C26 C27 110.6(14) . .
C25 C26 C27 125.3(19) . .
O3 C27 C26 117.5(16) . .
O3 C27 C22 125.0(16) . .
C26 C27 C22 117.5(15) . .
O4 C28 H28A 109.5 . .
O4 C28 H28B 109.5 . .
H28A C28 H28B 109.5 . .
O4 C28 H28C 109.5 . .
H28A C28 H28C 109.5 . .
H28B C28 H28C 109.5 . .
O23 C29 H29A 109.5 . .
O23 C29 H29B 109.5 . .
H29A C29 H29B 109.5 . .
O23 C29 H29C 109.5 . .
H29A C29 H29C 109.5 . .
H29B C29 H29C 109.5 . .
O23 C30 C35 119.7(18) . .
O23 C30 C31 122.8(18) . .
C35 C30 C31 117.5(18) . .
C30 C31 C32 123(2) . .
C30 C31 H31A 118.5 . .
C32 C31 H31A 118.5 . .
C33 C32 C31 117(2) . .
C33 C32 H32A 121.5 . .
C31 C32 H32A 121.5 . .
C34 C33 C32 118.9(19) . .
C34 C33 H33A 120.6 . .
C32 C33 H33A 120.6 . .
O21 C34 C35 116.8(15) . .
O21 C34 C33 121.6(16) . .
C35 C34 C33 121.7(17) . .
C30 C35 O22 117.6(16) . .
C30 C35 C34 121.8(17) . .
O22 C35 C34 120.6(15) . .
C37 C36 H36A 109.5 . .
C37 C36 H36B 109.5 . .
H36A C36 H36B 109.5 . .
C37 C36 H36C 109.5 . .
H36A C36 H36C 109.5 . .
H36B C36 H36C 109.5 . .
O7 C37 O8 120.7(19) . .
O7 C37 C36 120(2) . .
O8 C37 C36 119(2) . .
C39 C38 H38A 109.5 . .
C39 C38 H38B 109.5 . .
H38A C38 H38B 109.5 . .
C39 C38 H38C 109.5 . .
H38A C38 H38C 109.5 . .
H38B C38 H38C 109.5 . .
O5 C39 O6 124.2(19) . .
O5 C39 C38 118.9(18) . .
O6 C39 C38 116.9(19) . .
C42 C41 H41A 109.5 . .
C42 C41 H41B 109.5 . .
H41A C41 H41B 109.5 . .
C42 C41 H41C 109.5 . .
H41A C41 H41C 109.5 . .
H41B C41 H41C 109.5 . .
O9 C42 O10 127(2) . .
O9 C42 C41 125(3) . .
O10 C42 C41 108(2) . .
C44 C43 H43A 109.5 . .
C44 C43 H43B 109.5 . .
H43A C43 H43B 109.5 . .
C44 C43 H43C 109.5 . .
H43A C43 H43C 109.5 . .
H43B C43 H43C 109.5 . .
O30 C44 O29 125(2) . .
O30 C44 C43 117(2) . .
O29 C44 C43 117(2) . .
C46 C45 H45A 109.6 . .
C46 C45 H45B 109.5 . .
H45A C45 H45B 109.5 . .
C46 C45 H45C 109.4 . .
H45A C45 H45C 109.5 . .
H45B C45 H45C 109.5 . .
O16 C46 O15 125(2) . .
O16 C46 C45 117(4) . .
O15 C46 C45 117(4) . .
C48 C47 H47A 109.5 . .
C48 C47 H47B 109.5 . .
H47A C47 H47B 109.5 . .
C48 C47 H47C 109.5 . .
H47A C47 H47C 109.5 . .
H47B C47 H47C 109.5 . .
O11 C48 O12 126(2) . .
O11 C48 C47 123(2) . .
O12 C48 C47 111(2) . .
C50 C49 H49A 109.5 . .
C50 C49 H49B 109.5 . .
H49A C49 H49B 109.5 . .
C50 C49 H49C 109.5 . .
H49A C49 H49C 109.5 . .
H49B C49 H49C 109.5 . .
O17 C50 O18 122.3(18) . .
O17 C50 C49 119.8(19) . .
O18 C50 C49 117.9(19) . .
C52 C51 H51A 109.5 . .
C52 C51 H51B 109.5 . .
H51A C51 H51B 109.5 . .
C52 C51 H51C 109.5 . .
H51A C51 H51C 109.5 . .
H51B C51 H51C 109.5 . .
O20 C52 O19 125.0(19) . .
O20 C52 C51 119(2) . .
O19 C52 C51 116(2) . .
C54 C53 H53A 109.5 . .
C54 C53 H53B 109.5 . .
H53A C53 H53B 109.5 . .
C54 C53 H53C 109.5 . .
H53A C53 H53C 109.5 . .
H53B C53 H53C 109.5 . .
O13 C54 O14 144(3) . .
O13 C54 C53 107(2) . .
O14 C54 C53 108(2) . .
C44 O29 Zn2 125.2(17) . .
C44 O30 Sm2 142.6(14) . .
Zn2 O31 Sm3 110.7(6) . .
Zn2 O31 Sm1 112.7(5) . .
Sm3 O31 Sm1 115.5(5) . .
Zn2 O31 Sm2 110.8(5) . .
Sm3 O31 Sm2 103.6(4) . .
Sm1 O31 Sm2 102.8(5) . .
C1W O1W H1W1 109.5 . .
O1W C1W H1W4 109.5 . .
O1W C1W H1W5 109.5 . .
H1W4 C1W H1W5 109.5 . .
O1W C1W H1W6 109.5 . .
H1W4 C1W H1W6 109.5 . .
H1W5 C1W H1W6 109.5 . .

loop_
_geom_bond_atom_site_label_1
_geom_bond_atom_site_label_2
_geom_bond_distance
_geom_bond_site_symmetry_2
Sm1 O31 2.299(11) .
Sm1 O12 2.356(15) .
Sm1 O16 2.361(15) .
Sm1 O3 2.367(12) .
Sm1 O14 2.379(19) .
Sm1 O22 2.483(12) .
Sm1 O19 2.541(13) .
Sm1 O4 2.639(11) .
Sm1 Zn1 3.495(3) .
Sm1 Zn2 3.534(3) .
Sm1 Sm2 3.6387(17) .
Sm1 Sm3 3.874(2) .
Sm2 O17 2.322(15) .
Sm2 O31 2.356(12) .
Sm2 O6 2.363(12) .
Sm2 O30 2.368(14) .
Sm2 O19 2.436(12) .
Sm2 O21 2.457(12) .
Sm2 O8 2.505(12) .
Sm2 O22 2.516(12) .
Sm2 Zn2 3.543(3) .
Sm2 Sm3 3.6445(17) .
Sm3 O31 2.282(12) .
Sm3 O13 2.322(18) .
Sm3 O9 2.359(17) .
Sm3 O11 2.368(15) .
Sm3 O2 2.387(12) .
Sm3 O1 2.546(16) .
Sm3 O8 2.553(12) .
Sm3 O21 2.582(12) .
Sm3 Zn2 3.478(3) .
Sm3 Zn3 3.494(3) .
Zn1 O18 1.977(13) .
Zn1 O3 2.054(12) .
Zn1 O20 2.073(16) .
Zn1 N2 2.113(15) .
Zn1 O22 2.199(12) .
Zn1 O23 2.336(15) .
Zn2 O15 1.895(19) .
Zn2 O29 1.930(19) .
Zn2 O31 1.938(12) .
Zn2 O10 1.999(17) .
Zn3 O5 1.991(13) .
Zn3 O7 2.023(13) .
Zn3 O2 2.072(14) .
Zn3 N1 2.084(15) .
Zn3 O21 2.139(11) .
N1 C8 1.32(2) .
N1 C9 1.39(2) .
N2 C21 1.27(2) .
N2 C14 1.46(3) 3_566
O1 C2 1.42(3) .
O1 C1 1.51(2) .
O2 C7 1.32(3) .
O3 C27 1.31(2) .
O4 C26 1.33(2) .
O4 C28 1.46(3) .
O5 C39 1.21(2) .
O6 C39 1.28(2) .
O7 C37 1.24(2) .
O8 C37 1.28(2) .
O9 C42 1.13(2) .
O10 C42 1.17(3) .
O11 C48 1.19(2) .
O12 C48 1.24(2) .
O13 C54 1.17(3) .
O14 C54 1.22(3) .
O15 C46 1.27(3) .
O16 C46 1.20(3) .
O17 C50 1.28(2) .
O18 C50 1.30(2) .
O19 C52 1.25(3) .
O20 C52 1.22(2) .
O21 C34 1.34(2) .
O22 C35 1.38(2) .
O23 C30 1.29(2) .
O23 C29 1.39(3) .
C1 H1A 0.9600 .
C1 H1B 0.9600 .
C1 H1C 0.9600 .
C2 C3 1.41(3) .
C2 C7 1.46(3) .
C3 C4 1.37(3) .
C3 H3A 0.9300 .
C4 C5 1.41(4) .
C4 H4A 0.9300 .
C5 C6 1.34(3) .
C5 H5A 0.9300 .
C6 C7 1.37(3) .
C6 C8 1.47(3) .
C8 H8A 0.9300 .
C9 C10 1.34(3) .
C9 C18 1.46(2) .
C10 C11 1.40(3) .
C10 H10A 0.9300 .
C11 C12 1.39(3) .
C11 H11A 0.9300 .
C12 C13 1.46(3) .
C12 H12A 0.9300 .
C13 C18 1.41(2) .
C13 C14 1.41(3) .
C14 C15 1.36(3) .
C14 N2 1.46(3) 3_566
C15 C16 1.37(3) .
C15 H15A 0.9300 .
C16 C17 1.42(3) .
C16 H16A 0.9300 .
C17 C18 1.37(3) .
C17 H17A 0.9300 .
C21 C22 1.37(3) .
C21 H21A 0.9300 .
C22 C23 1.38(3) .
C22 C27 1.47(3) .
C23 C24 1.46(3) .
C23 H23A 0.9300 .
C24 C25 1.42(3) .
C24 H24A 0.9300 .
C25 C26 1.34(2) .
C25 H25A 0.9300 .
C26 C27 1.46(2) .
C28 H28A 0.9600 .
C28 H28B 0.9600 .
C28 H28C 0.9600 .
C29 H29A 0.9600 .
C29 H29B 0.9600 .
C29 H29C 0.9600 .
C30 C35 1.35(2) .
C30 C31 1.43(3) .
C31 C32 1.41(3) .
C31 H31A 0.9300 .
C32 C33 1.42(3) .
C32 H32A 0.9300 .
C33 C34 1.40(2) .
C33 H33A 0.9300 .
C34 C35 1.38(2) .
C36 C37 1.50(3) .
C36 H36A 0.9600 .
C36 H36B 0.9600 .
C36 H36C 0.9600 .
C38 C39 1.49(3) .
C38 H38A 0.9600 .
C38 H38B 0.9600 .
C38 H38C 0.9600 .
C41 C42 1.495(10) .
C41 H41A 0.9600 .
C41 H41B 0.9600 .
C41 H41C 0.9600 .
C43 C44 1.50(4) .
C43 H43A 0.9600 .
C43 H43B 0.9600 .
C43 H43C 0.9600 .
C44 O30 1.23(2) .
C44 O29 1.28(3) .
C45 C46 1.502(10) .
C45 H45A 0.9600 .
C45 H45B 0.9600 .
C45 H45C 0.9600 .
C47 C48 1.49(4) .
C47 H47A 0.9600 .
C47 H47B 0.9600 .
C47 H47C 0.9600 .
C49 C50 1.47(3) .
C49 H49A 0.9600 .
C49 H49B 0.9600 .
C49 H49C 0.9600 .
C51 C52 1.491(10) .
C51 H51A 0.9600 .
C51 H51B 0.9600 .
C51 H51C 0.9600 .
C53 C54 1.59(3) .
C53 H53A 0.9600 .
C53 H53B 0.9600 .
C53 H53C 0.9600 .
O1W C1W 1.450(10) .
O1W H1W1 0.8200 .
C1W H1W4 0.9600 .
C1W H1W5 0.9600 .
C1W H1W6 0.9600 .
